data_7022949
loop_
_publ_author_name
'Li, Di'
'Peng, Ying'
'Geng, Chao'
'Liu, Kaipeng'
'Kong, Dexu'

_publ_section_title
;
 Well-controlled ring-opening polymerization of cyclic esters initiated by
 dialkylaluminum \b-diketiminates.
;
_journal_issue 31
_journal_name_full 'Dalton transactions (Cambridge, England : 2003)'
_journal_page_first 11295
_journal_page_last 11303
_journal_paper_doi 10.1039/c3dt50372k
_journal_volume 42
_journal_year 2013
_chemical_formula_sum 'C21 H43 Al N2'
_chemical_formula_weight 350.55
_chemical_name_systematic
;
?
;
_space_group_IT_number 14
_symmetry_cell_setting monoclinic
_symmetry_space_group_name_Hall '-P 2ybc'
_symmetry_space_group_name_H-M 'P 1 21/c 1'
_atom_sites_solution_hydrogens geom
_atom_sites_solution_primary direct
_atom_sites_solution_secondary difmap
_audit_creation_method SHELXL-97
_cell_angle_alpha 90.00
_cell_angle_beta 102.639(3)
_cell_angle_gamma 90.00
_cell_formula_units_Z 4
_cell_length_a 9.8557(5)
_cell_length_b 25.6952(13)
_cell_length_c 9.2957(4)
_cell_measurement_reflns_used 4192
_cell_measurement_temperature 298(2)
_cell_measurement_theta_max 22.583
_cell_measurement_theta_min 2.381
_cell_volume 2297.04(19)
_computing_cell_refinement 'Bruker SMART'
_computing_data_collection 'Bruker SMART'
_computing_data_reduction 'Bruker SAINT'
_computing_molecular_graphics 'Bruker SHELXTL'
_computing_publication_material 'Bruker SHELXTL'
_computing_structure_refinement 'Bruker SHELXTL'
_computing_structure_solution 'Bruker SHELXTL'
_diffrn_ambient_temperature 298(2)
_diffrn_measured_fraction_theta_full 0.996
_diffrn_measured_fraction_theta_max 0.996
_diffrn_measurement_device_type 'CCD area detector'
_diffrn_measurement_method 'phi and omega scans'
_diffrn_radiation_monochromator graphite
_diffrn_radiation_source 'fine-focus sealed tube'
_diffrn_radiation_type MoK\a
_diffrn_radiation_wavelength 0.71073
_diffrn_reflns_av_R_equivalents 0.0297
_diffrn_reflns_av_unetI/netI 0.0299
_diffrn_reflns_limit_h_max 11
_diffrn_reflns_limit_h_min -11
_diffrn_reflns_limit_k_max 30
_diffrn_reflns_limit_k_min -29
_diffrn_reflns_limit_l_max 11
_diffrn_reflns_limit_l_min -11
_diffrn_reflns_number 14693
_diffrn_reflns_theta_full 25.00
_diffrn_reflns_theta_max 25.00
_diffrn_reflns_theta_min 2.12
_exptl_absorpt_coefficient_mu 0.093
_exptl_absorpt_correction_T_max 0.9898
_exptl_absorpt_correction_T_min 0.9707
_exptl_absorpt_correction_type none
_exptl_crystal_colour 'transparent white'
_exptl_crystal_density_diffrn 1.014
_exptl_crystal_density_method 'not measured'
_exptl_crystal_description block
_exptl_crystal_F_000 784
_exptl_crystal_size_max 0.32
_exptl_crystal_size_mid 0.26
_exptl_crystal_size_min 0.11
_refine_diff_density_max 0.228
_refine_diff_density_min -0.175
_refine_diff_density_rms 0.036
_refine_ls_extinction_method none
_refine_ls_goodness_of_fit_ref 1.000
_refine_ls_hydrogen_treatment 'riding mode'
_refine_ls_matrix_type full
_refine_ls_number_parameters 220
_refine_ls_number_reflns 4031
_refine_ls_number_restraints 11
_refine_ls_restrained_S_all 1.082
_refine_ls_R_factor_all 0.0621
_refine_ls_R_factor_gt 0.0472
_refine_ls_shift/su_max 0.001
_refine_ls_shift/su_mean 0.000
_refine_ls_structure_factor_coef Fsqd
_refine_ls_weighting_details 'calc w=1/[\s^2^(Fo^2^)+(0.0793P)^2^+0.5982P] where P=(Fo^2^+2Fc^2^)/3'
_refine_ls_weighting_scheme calc
_refine_ls_wR_factor_gt 0.1348
_refine_ls_wR_factor_ref 0.1435
_reflns_number_gt 3143
_reflns_number_total 4031
_reflns_threshold_expression >2sigma(I)
_cod_data_source_file c3dt50372k.txt
_cod_data_source_block 0
_cod_depositor_comments
;
The following automatic conversions were performed:

'_symmetry_cell_setting' value 'Monoclinic' changed to 'monoclinic'
according to /home/saulius/struct/CIF-dictionaries/cif_core.dic
dictionary named 'cif_core.dic' version 2.4.2 from 2011-04-26.

Automatic conversion script
Id: cif_fix_values 1891 2012-01-12 08:04:46Z andrius 
;
_cod_original_sg_symbol_H-M P2(1)/c
_cod_database_code 7022949

loop_
_symmetry_equiv_pos_as_xyz
'x, y, z'
'-x, y+1/2, -z+1/2'
'-x, -y, -z'
'x, -y-1/2, z-1/2'

loop_
_atom_site_label
_atom_site_type_symbol
_atom_site_fract_x
_atom_site_fract_y
_atom_site_fract_z
_atom_site_U_iso_or_equiv
_atom_site_adp_type
_atom_site_occupancy
_atom_site_symmetry_multiplicity
_atom_site_calc_flag
_atom_site_refinement_flags
Al1 Al 0.71835(6) 0.35858(2) 0.81794(6) 0.0388(2) Uani 1 1 d .
N1 N 0.62645(17) 0.38471(6) 0.96910(17) 0.0418(4) Uani 1 1 d .
N2 N 0.82597(16) 0.41865(6) 0.77909(17) 0.0402(4) Uani 1 1 d .
C1 C 0.6101(3) 0.45642(11) 1.1516(3) 0.0666(7) Uani 1 1 d .
H1A H 0.5552 0.4316 1.1911 0.100 Uiso 1 1 calc R
H1B H 0.5554 0.4869 1.1199 0.100 Uiso 1 1 calc R
H1C H 0.6901 0.4658 1.2262 0.100 Uiso 1 1 calc R
C2 C 0.6572(2) 0.43247(8) 1.0207(2) 0.0445(5) Uani 1 1 d .
C3 C 0.7376(2) 0.46761(8) 0.9590(2) 0.0465(5) Uani 1 1 d .
H3A H 0.7434 0.5005 1.0015 0.056 Uiso 1 1 calc R
C4 C 0.8109(2) 0.46310(8) 0.8466(2) 0.0435(5) Uani 1 1 d .
C5 C 0.8689(3) 0.51553(9) 0.8116(3) 0.0690(7) Uani 1 1 d .
H5A H 0.8972 0.5133 0.7193 0.104 Uiso 1 1 calc R
H5B H 0.9476 0.5245 0.8884 0.104 Uiso 1 1 calc R
H5C H 0.7985 0.5418 0.8051 0.104 Uiso 1 1 calc R
C6 C 0.5321(2) 0.34936(9) 1.0340(2) 0.0543(6) Uani 1 1 d .
C7 C 0.4980(3) 0.30084(10) 0.9379(3) 0.0685(7) Uani 1 1 d .
H7A H 0.4511 0.3109 0.8401 0.103 Uiso 1 1 calc R
H7B H 0.4389 0.2783 0.9793 0.103 Uiso 1 1 calc R
H7C H 0.5825 0.2829 0.9338 0.103 Uiso 1 1 calc R
C8 C 0.6060(3) 0.32999(12) 1.1883(3) 0.0786(8) Uani 1 1 d .
H8A H 0.6926 0.3139 1.1828 0.118 Uiso 1 1 calc R
H8B H 0.5480 0.3051 1.2232 0.118 Uiso 1 1 calc R
H8C H 0.6235 0.3589 1.2552 0.118 Uiso 1 1 calc R
C9 C 0.3911(3) 0.37530(12) 1.0335(3) 0.0763(8) Uani 1 1 d .
H9A H 0.3733 0.4019 0.9592 0.114 Uiso 1 1 calc R
H9B H 0.3935 0.3906 1.1283 0.114 Uiso 1 1 calc R
H9C H 0.3187 0.3496 1.0127 0.114 Uiso 1 1 calc R
C10 C 0.9141(2) 0.41545(9) 0.6646(2) 0.0497(5) Uani 1 1 d .
C11 C 1.0644(2) 0.43296(11) 0.7271(3) 0.0681(7) Uani 1 1 d .
H11A H 1.0964 0.4186 0.8239 0.102 Uiso 1 1 calc R
H11B H 1.0679 0.4703 0.7327 0.102 Uiso 1 1 calc R
H11C H 1.1229 0.4210 0.6638 0.102 Uiso 1 1 calc R
C12 C 0.8461(3) 0.44489(12) 0.5228(3) 0.0731(8) Uani 1 1 d .
H12A H 0.8371 0.4810 0.5452 0.110 Uiso 1 1 calc R
H12B H 0.7557 0.4305 0.4832 0.110 Uiso 1 1 calc R
H12C H 0.9030 0.4415 0.4517 0.110 Uiso 1 1 calc R
C13 C 0.9242(3) 0.35855(10) 0.6197(3) 0.0684(7) Uani 1 1 d .
H13A H 0.9681 0.3385 0.7043 0.103 Uiso 1 1 calc R
H13B H 0.9782 0.3563 0.5456 0.103 Uiso 1 1 calc R
H13C H 0.8325 0.3451 0.5811 0.103 Uiso 1 1 calc R
C14 C 0.5735(2) 0.34520(9) 0.6347(2) 0.0505(5) Uani 1 1 d .
H14A H 0.6165 0.3502 0.5514 0.061 Uiso 1 1 calc R
H14B H 0.5476 0.3088 0.6351 0.061 Uiso 1 1 calc R
C15 C 0.4385(2) 0.37747(9) 0.6061(2) 0.0529(6) Uani 1 1 d .
H15A H 0.4014 0.3756 0.6956 0.063 Uiso 1 1 calc R
C16 C 0.3277(3) 0.35573(14) 0.4804(3) 0.0880(9) Uani 1 1 d .
H16A H 0.2456 0.3769 0.4673 0.132 Uiso 1 1 calc R
H16B H 0.3057 0.3207 0.5032 0.132 Uiso 1 1 calc R
H16C H 0.3619 0.3559 0.3913 0.132 Uiso 1 1 calc R
C17 C 0.4638(3) 0.43385(11) 0.5789(4) 0.0805(8) Uani 1 1 d .
H17A H 0.3774 0.4525 0.5633 0.121 Uiso 1 1 calc R
H17B H 0.5026 0.4370 0.4932 0.121 Uiso 1 1 calc R
H17C H 0.5274 0.4481 0.6629 0.121 Uiso 1 1 calc R
C18 C 0.8479(2) 0.30192(8) 0.9096(3) 0.0532(6) Uani 1 1 d .
H18A H 0.8006 0.2815 0.9715 0.064 Uiso 1 1 calc R
H18B H 0.8626 0.2793 0.8309 0.064 Uiso 1 1 calc R
C19 C 0.9915(2) 0.31669(9) 1.0028(3) 0.0613(7) Uani 1 1 d .
H19A H 1.0365 0.3392 0.9419 0.074 Uiso 1 1 calc R
C20 C 0.9821(3) 0.34702(13) 1.1388(4) 0.0914(10) Uani 1 1 d .
H20A H 1.0739 0.3556 1.1928 0.137 Uiso 1 1 calc R
H20B H 0.9360 0.3263 1.1998 0.137 Uiso 1 1 calc R
H20C H 0.9302 0.3784 1.1107 0.137 Uiso 1 1 calc R
C21 C 1.0844(3) 0.26949(12) 1.0449(4) 0.0973(11) Uani 1 1 d .
H21A H 1.0905 0.2505 0.9576 0.146 Uiso 1 1 calc R
H21B H 1.0458 0.2474 1.1091 0.146 Uiso 1 1 calc R
H21C H 1.1756 0.2807 1.0946 0.146 Uiso 1 1 calc R

loop_
_atom_site_aniso_label
_atom_site_aniso_U_11
_atom_site_aniso_U_22
_atom_site_aniso_U_33
_atom_site_aniso_U_23
_atom_site_aniso_U_13
_atom_site_aniso_U_12
Al1 0.0396(4) 0.0340(3) 0.0423(3) -0.0011(2) 0.0078(3) -0.0007(2)
N1 0.0400(9) 0.0459(10) 0.0391(9) 0.0048(7) 0.0077(7) 0.0011(8)
N2 0.0382(9) 0.0392(9) 0.0428(9) 0.0028(7) 0.0081(7) 0.0001(7)
C1 0.0749(17) 0.0776(17) 0.0482(13) -0.0110(12) 0.0158(12) 0.0134(14)
C2 0.0410(12) 0.0527(13) 0.0366(10) -0.0018(9) 0.0017(9) 0.0094(9)
C3 0.0476(12) 0.0370(11) 0.0515(12) -0.0103(9) 0.0040(10) 0.0015(9)
C4 0.0375(11) 0.0373(11) 0.0508(12) 0.0021(9) -0.0009(9) -0.0024(9)
C5 0.0732(17) 0.0434(13) 0.0910(18) 0.0047(13) 0.0190(15) -0.0114(12)
C6 0.0505(13) 0.0607(14) 0.0542(13) 0.0145(11) 0.0172(11) -0.0011(11)
C7 0.0620(16) 0.0614(15) 0.0837(17) 0.0174(13) 0.0193(14) -0.0148(13)
C8 0.084(2) 0.093(2) 0.0616(15) 0.0308(15) 0.0221(14) 0.0046(16)
C9 0.0546(16) 0.086(2) 0.095(2) 0.0159(16) 0.0319(15) 0.0033(14)
C10 0.0443(12) 0.0568(13) 0.0502(12) 0.0075(10) 0.0151(10) 0.0001(10)
C11 0.0447(14) 0.0839(19) 0.0786(17) 0.0054(14) 0.0198(12) -0.0029(12)
C12 0.0715(17) 0.096(2) 0.0536(14) 0.0184(14) 0.0182(13) 0.0026(15)
C13 0.0727(17) 0.0705(17) 0.0723(16) -0.0112(13) 0.0384(14) 0.0020(13)
C14 0.0521(13) 0.0480(12) 0.0502(12) -0.0102(10) 0.0085(10) -0.0048(10)
C15 0.0480(13) 0.0647(15) 0.0438(11) -0.0008(10) 0.0053(10) -0.0012(11)
C16 0.0572(17) 0.107(2) 0.088(2) -0.0162(17) -0.0092(15) -0.0081(16)
C17 0.0629(17) 0.0679(18) 0.102(2) 0.0051(15) -0.0021(15) 0.0102(14)
C18 0.0498(13) 0.0387(11) 0.0714(14) 0.0040(10) 0.0138(11) 0.0011(10)
C19 0.0459(13) 0.0508(14) 0.0824(17) 0.0223(12) 0.0036(12) 0.0016(10)
C20 0.0695(19) 0.087(2) 0.100(2) -0.0071(18) -0.0191(17) 0.0022(16)
C21 0.0629(18) 0.0713(19) 0.149(3) 0.0274(19) 0.0039(19) 0.0211(15)

loop_
_atom_type_symbol
_atom_type_description
_atom_type_scat_dispersion_real
_atom_type_scat_dispersion_imag
_atom_type_scat_source
C C 0.0033 0.0016 'International Tables Vol C Tables 4.2.6.8 and 6.1.1.4'
H H 0.0000 0.0000 'International Tables Vol C Tables 4.2.6.8 and 6.1.1.4'
N N 0.0061 0.0033 'International Tables Vol C Tables 4.2.6.8 and 6.1.1.4'
Al Al 0.0645 0.0514 'International Tables Vol C Tables 4.2.6.8 and 6.1.1.4'

loop_
_geom_angle_atom_site_label_1
_geom_angle_atom_site_label_2
_geom_angle_atom_site_label_3
_geom_angle
N1 Al1 N2 102.59(7)
N1 Al1 C14 108.38(8)
N2 Al1 C14 107.13(9)
N1 Al1 C18 107.31(9)
N2 Al1 C18 109.43(8)
C14 Al1 C18 120.55(10)
C2 N1 C6 121.39(17)
C2 N1 Al1 118.25(13)
C6 N1 Al1 120.16(14)
C4 N2 C10 121.29(17)
C4 N2 Al1 118.15(13)
C10 N2 Al1 120.34(13)
N1 C2 C3 123.44(18)
N1 C2 C1 125.2(2)
C3 C2 C1 111.4(2)
C4 C3 C2 132.97(19)
N2 C4 C3 123.64(18)
N2 C4 C5 125.0(2)
C3 C4 C5 111.40(19)
N1 C6 C7 109.37(18)
N1 C6 C9 111.76(19)
C7 C6 C9 105.6(2)
N1 C6 C8 110.9(2)
C7 C6 C8 106.2(2)
C9 C6 C8 112.6(2)
N2 C10 C13 108.94(17)
N2 C10 C11 111.81(18)
C13 C10 C11 105.6(2)
N2 C10 C12 111.41(18)
C13 C10 C12 106.2(2)
C11 C10 C12 112.5(2)
C15 C14 Al1 118.92(14)
C17 C15 C16 110.0(2)
C17 C15 C14 112.3(2)
C16 C15 C14 112.5(2)
C19 C18 Al1 118.94(15)
C20 C19 C21 110.0(3)
C20 C19 C18 112.5(2)
C21 C19 C18 112.2(2)

loop_
_geom_bond_atom_site_label_1
_geom_bond_atom_site_label_2
_geom_bond_distance
Al1 N1 1.9499(17)
Al1 N2 1.9508(17)
Al1 C14 1.998(2)
Al1 C18 2.000(2)
N1 C2 1.328(3)
N1 C6 1.517(3)
N2 C4 1.327(3)
N2 C10 1.516(3)
C1 C2 1.523(3)
C2 C3 1.404(3)
C3 C4 1.399(3)
C4 C5 1.526(3)
C6 C7 1.528(4)
C6 C9 1.540(3)
C6 C8 1.543(3)
C10 C13 1.529(3)
C10 C11 1.536(3)
C10 C12 1.540(3)
C14 C15 1.540(3)
C15 C17 1.501(4)
C15 C16 1.521(3)
C18 C19 1.537(3)
C19 C20 1.506(4)
C19 C21 1.518(3)
